data_7244962
loop_
_publ_author_name
'Chen, Shiliu'
'Yan, Qinqin'
'Fan, Jie'
'Gao, Yongjun'
'Yang, Xiulong'
'Li, Lijun'
'Liu, Zhongquan'
'Li, Zejiang'

_publ_section_title
;
 Photoinduced cascade cyclization of alkynes with NH4SCN: access to
 SCN-containing dibenzazepines or dioxodibenzothiazepines
;
_journal_issue 12
_journal_name_full 'Green Chemistry'
_journal_page_first 4742
_journal_page_last 4747
_journal_paper_doi 10.1039/D2GC01276F
_journal_volume 24
_journal_year 2022
_chemical_formula_moiety 'C19 H13 F3 N2 O S'
_chemical_formula_sum 'C19 H13 F3 N2 O S'
_chemical_formula_weight 374.37
_space_group_crystal_system monoclinic
_space_group_IT_number 14
_space_group_name_Hall '-P 2ybc'
_space_group_name_H-M_alt 'P 1 21/c 1'
_atom_sites_solution_hydrogens geom
_atom_sites_solution_primary iterative
_audit_block_doi 10.5517/ccdc.csd.cc2bmw3z
_audit_creation_date 2021-09-26
_audit_creation_method
;
Olex2 1.3
(compiled 2020.11.12 svn.r5f609507 for OlexSys, GUI svn.r6272)
;
_audit_update_record
;
2022-04-02 deposited with the CCDC.	2022-05-18 downloaded from the CCDC.
;
_cell_angle_alpha 90
_cell_angle_beta 99.0140(10)
_cell_angle_gamma 90
_cell_formula_units_Z 4
_cell_length_a 8.5655(3)
_cell_length_b 25.6875(12)
_cell_length_c 7.7171(3)
_cell_measurement_reflns_used 2807
_cell_measurement_temperature 170.0
_cell_measurement_theta_max 25.39
_cell_measurement_theta_min 2.41
_cell_volume 1677.00(12)
_computing_cell_refinement 'SAINT V8.40A (Bruker, 2019)'
_computing_data_reduction 'SAINT V8.40A (Bruker, 2019)'
_computing_molecular_graphics 'Olex2 1.3 (Dolomanov et al., 2009)'
_computing_publication_material 'Olex2 1.3 (Dolomanov et al., 2009)'
_computing_structure_refinement 'SHELXL 2018/3 (Sheldrick, 2015)'
_computing_structure_solution 'olex2.solve 1.3 (Bourhis et al., 2015)'
_diffrn_ambient_temperature 170.0
_diffrn_measured_fraction_theta_full 0.998
_diffrn_measured_fraction_theta_max 0.996
_diffrn_measurement_device_type 'Bruker APEX-II CCD'
_diffrn_measurement_method '\f and \w scans'
_diffrn_radiation_type MoK\a
_diffrn_radiation_wavelength 0.71073
_diffrn_reflns_av_R_equivalents 0.0640
_diffrn_reflns_av_unetI/netI 0.0658
_diffrn_reflns_Laue_measured_fraction_full 0.998
_diffrn_reflns_Laue_measured_fraction_max 0.996
_diffrn_reflns_limit_h_max 10
_diffrn_reflns_limit_h_min -10
_diffrn_reflns_limit_k_max 27
_diffrn_reflns_limit_k_min -32
_diffrn_reflns_limit_l_max 9
_diffrn_reflns_limit_l_min -8
_diffrn_reflns_number 12830
_diffrn_reflns_point_group_measured_fraction_full 0.998
_diffrn_reflns_point_group_measured_fraction_max 0.996
_diffrn_reflns_theta_full 25.242
_diffrn_reflns_theta_max 26.394
_diffrn_reflns_theta_min 2.408
_diffrn_source_current 1.4
_diffrn_source_power 0.07
_diffrn_source_voltage 50.0
_diffrn_standards_number 0
_exptl_absorpt_coefficient_mu 0.235
_exptl_absorpt_correction_T_max 0.7454
_exptl_absorpt_correction_T_min 0.6831
_exptl_absorpt_correction_type multi-scan
_exptl_absorpt_process_details
;
SADABS-2016/2 (Bruker,2016/2) was used for absorption correction.
wR2(int) was 0.1364 before and 0.0517 after correction.
The Ratio of minimum to maximum transmission is 0.9164.
The \l/2 correction factor is Not present.
;
_exptl_crystal_colour colourless
_exptl_crystal_colour_primary colourless
_exptl_crystal_density_diffrn 1.483
_exptl_crystal_description block
_exptl_crystal_F_000 768
_exptl_crystal_size_max 0.18
_exptl_crystal_size_mid 0.16
_exptl_crystal_size_min 0.15
_refine_diff_density_max 0.415
_refine_diff_density_min -0.310
_refine_diff_density_rms 0.063
_refine_ls_extinction_method none
_refine_ls_goodness_of_fit_ref 1.046
_refine_ls_hydrogen_treatment constr
_refine_ls_matrix_type full
_refine_ls_number_parameters 236
_refine_ls_number_reflns 3436
_refine_ls_number_restraints 0
_refine_ls_restrained_S_all 1.046
_refine_ls_R_factor_all 0.0929
_refine_ls_R_factor_gt 0.0504
_refine_ls_shift/su_max 0.000
_refine_ls_shift/su_mean 0.000
_refine_ls_structure_factor_coef Fsqd
_refine_ls_weighting_details 'w=1/[\s^2^(Fo^2^)+(0.0328P)^2^+1.0933P] where P=(Fo^2^+2Fc^2^)/3'
_refine_ls_weighting_scheme calc
_refine_ls_wR_factor_gt 0.0930
_refine_ls_wR_factor_ref 0.1122
_reflns_Friedel_coverage 0.000
_reflns_number_gt 2300
_reflns_number_total 3436
_reflns_threshold_expression 'I > 2\s(I)'
_cod_data_source_file d2gc01276f2.cif
_cod_data_source_block gg
_cod_depositor_comments 'Adding full bibliography for 7244962.cif.'
_cod_original_cell_volume 1676.99(12)
_cod_database_code 7244962
_shelx_shelxl_version_number 2018/3
_shelx_space_group_comment
;
The symmetry employed for this shelxl refinement is uniquely defined
by the following loop, which should always be used as a source of
symmetry information in preference to the above space-group names.
They are only intended as comments.
;
_shelx_estimated_absorpt_t_max 0.966
_shelx_estimated_absorpt_t_min 0.959
_olex2_refinement_description
;
1. Fixed Uiso
 At 1.2 times of:
  All C(H) groups, All C(H,H) groups
 At 1.5 times of:
  All C(H,H,H) groups
2.a Secondary CH2 refined with riding coordinates:
 C00L(H00A,H00B)
2.b Aromatic/amide H refined with riding coordinates:
 C00D(H00D), C00E(H00E), C00G(H00G), C00H(H00H), C00I(H00I), C00J(H00J),
 C00M(H00M), C00O(H00O)
2.c Idealised Me refined as rotating group:
 C00Q(H00C,H00F,H00K)
;
_olex2_submission_special_instructions 'No special instructions were received'

loop_
_space_group_symop_operation_xyz
'x, y, z'
'-x, y+1/2, -z+1/2'
'-x, -y, -z'
'x, -y-1/2, z-1/2'

loop_
_atom_site_label
_atom_site_type_symbol
_atom_site_fract_x
_atom_site_fract_y
_atom_site_fract_z
_atom_site_U_iso_or_equiv
_atom_site_adp_type
_atom_site_occupancy
_atom_site_site_symmetry_order
_atom_site_calc_flag
_atom_site_refinement_flags_posn
_atom_site_refinement_flags_adp
_atom_site_refinement_flags_occupancy
_atom_site_disorder_assembly
_atom_site_disorder_group
S01 S 0.13179(9) 0.55355(3) 0.50083(9) 0.0334(2) Uani 1 1 d . . . . .
F002 F 0.7321(2) 0.59243(7) 0.4542(2) 0.0518(5) Uani 1 1 d . . . . .
F003 F 0.5389(2) 0.56426(7) 0.5717(2) 0.0554(5) Uani 1 1 d . . . . .
F004 F 0.7696(2) 0.57142(7) 0.7258(2) 0.0532(5) Uani 1 1 d . . . . .
O005 O 0.6885(2) 0.68533(8) 0.5654(2) 0.0407(5) Uani 1 1 d . . . . .
N006 N 0.5504(2) 0.65863(8) 0.7777(3) 0.0254(5) Uani 1 1 d . . . . .
N007 N -0.0558(3) 0.55029(9) 0.1640(3) 0.0376(6) Uani 1 1 d . . . . .
C008 C 0.2245(3) 0.64497(10) 0.6702(3) 0.0228(6) Uani 1 1 d . . . . .
C009 C 0.4738(3) 0.61918(9) 0.8667(3) 0.0232(6) Uani 1 1 d . . . . .
C00A C 0.3109(3) 0.61297(10) 0.8161(3) 0.0224(6) Uani 1 1 d . . . . .
C00B C 0.3583(3) 0.73307(10) 0.7449(3) 0.0229(6) Uani 1 1 d . . . . .
C00C C 0.2250(3) 0.70303(10) 0.6788(3) 0.0226(6) Uani 1 1 d . . . . .
C00D C 0.2333(3) 0.57622(10) 0.9043(3) 0.0260(6) Uani 1 1 d . . . . .
H00D H 0.123103 0.570689 0.870345 0.031 Uiso 1 1 calc R U . . .
C00E C 0.3467(3) 0.78702(10) 0.7375(3) 0.0258(6) Uani 1 1 d . . . . .
H00E H 0.436655 0.807407 0.781896 0.031 Uiso 1 1 calc R U . . .
C00F C 0.0740(3) 0.78307(10) 0.6049(3) 0.0289(6) Uani 1 1 d . . . . .
C00G C 0.0846(3) 0.72923(10) 0.6133(3) 0.0272(6) Uani 1 1 d . . . . .
H00G H -0.007281 0.709252 0.572925 0.033 Uiso 1 1 calc R U . . .
C00H C 0.2078(3) 0.81187(11) 0.6671(3) 0.0286(6) Uani 1 1 d . . . . .
H00H H 0.204149 0.848807 0.661435 0.034 Uiso 1 1 calc R U . . .
C00I C 0.5558(3) 0.59167(10) 1.0058(3) 0.0289(6) Uani 1 1 d . . . . .
H00I H 0.665671 0.597415 1.041377 0.035 Uiso 1 1 calc R U . . .
C00J C 0.1410(3) 0.62198(9) 0.5296(3) 0.0253(6) Uani 1 1 d . . . . .
H00J H 0.084075 0.643383 0.441093 0.030 Uiso 1 1 calc R U . . .
C00K C 0.6338(3) 0.65073(11) 0.6466(3) 0.0288(6) Uani 1 1 d . . . . .
C00L C 0.5182(3) 0.71202(10) 0.8270(3) 0.0274(6) Uani 1 1 d . . . . .
H00A H 0.601283 0.734979 0.793326 0.033 Uiso 1 1 calc R U . . .
H00B H 0.525788 0.713718 0.956182 0.033 Uiso 1 1 calc R U . . .
C00M C 0.3156(3) 0.54767(10) 1.0413(3) 0.0292(6) Uani 1 1 d . . . . .
H00M H 0.261519 0.522534 1.100008 0.035 Uiso 1 1 calc R U . . .
C00N C 0.0205(3) 0.55239(10) 0.2993(3) 0.0272(6) Uani 1 1 d . . . . .
C00O C 0.4757(3) 0.55545(11) 1.0932(3) 0.0314(6) Uani 1 1 d . . . . .
H00O H 0.530981 0.536108 1.188397 0.038 Uiso 1 1 calc R U . . .
C00P C 0.6673(3) 0.59389(12) 0.5992(4) 0.0357(7) Uani 1 1 d . . . . .
C00Q C -0.0793(3) 0.80915(12) 0.5298(4) 0.0443(8) Uani 1 1 d . . . . .
H00C H -0.118293 0.794579 0.413713 0.066 Uiso 1 1 calc R U . . .
H00F H -0.061762 0.846638 0.519125 0.066 Uiso 1 1 calc R U . . .
H00K H -0.157565 0.803206 0.607697 0.066 Uiso 1 1 calc R U . . .

loop_
_atom_site_aniso_label
_atom_site_aniso_U_11
_atom_site_aniso_U_22
_atom_site_aniso_U_33
_atom_site_aniso_U_23
_atom_site_aniso_U_13
_atom_site_aniso_U_12
S01 0.0391(4) 0.0241(4) 0.0336(4) -0.0013(3) -0.0050(3) -0.0026(3)
F002 0.0486(11) 0.0702(13) 0.0412(10) -0.0087(9) 0.0211(8) 0.0073(10)
F003 0.0470(11) 0.0514(12) 0.0728(13) -0.0309(10) 0.0249(9) -0.0155(9)
F004 0.0598(12) 0.0492(12) 0.0498(11) 0.0021(9) 0.0057(9) 0.0280(10)
O005 0.0364(11) 0.0458(14) 0.0418(12) 0.0098(10) 0.0120(9) -0.0056(10)
N006 0.0226(11) 0.0239(13) 0.0299(12) 0.0012(9) 0.0047(9) 0.0000(10)
N007 0.0355(13) 0.0392(15) 0.0364(14) -0.0051(11) 0.0005(11) -0.0028(11)
C008 0.0185(12) 0.0246(15) 0.0258(13) 0.0030(11) 0.0055(10) -0.0018(11)
C009 0.0266(13) 0.0178(14) 0.0257(13) -0.0028(10) 0.0058(10) 0.0025(11)
C00A 0.0227(13) 0.0210(14) 0.0230(12) -0.0032(10) 0.0016(10) -0.0002(11)
C00B 0.0232(13) 0.0228(15) 0.0229(13) -0.0004(10) 0.0045(10) 0.0001(11)
C00C 0.0243(13) 0.0210(14) 0.0222(13) 0.0020(10) 0.0030(10) -0.0009(11)
C00D 0.0267(14) 0.0242(15) 0.0280(14) -0.0030(11) 0.0074(11) -0.0022(12)
C00E 0.0297(14) 0.0239(15) 0.0238(13) -0.0030(10) 0.0043(11) -0.0027(12)
C00F 0.0306(14) 0.0266(16) 0.0293(14) 0.0016(11) 0.0038(11) 0.0058(12)
C00G 0.0249(14) 0.0280(16) 0.0279(14) 0.0020(11) 0.0016(11) -0.0003(12)
C00H 0.0365(16) 0.0225(15) 0.0273(14) 0.0003(11) 0.0064(11) 0.0004(13)
C00I 0.0285(14) 0.0262(16) 0.0299(14) -0.0007(11) -0.0022(11) 0.0033(12)
C00J 0.0262(14) 0.0181(14) 0.0306(14) 0.0032(11) 0.0015(11) -0.0012(11)
C00K 0.0188(13) 0.0405(18) 0.0261(14) 0.0014(12) 0.0001(11) 0.0014(12)
C00L 0.0246(13) 0.0233(15) 0.0328(14) -0.0016(11) -0.0006(11) -0.0022(11)
C00M 0.0398(16) 0.0213(15) 0.0286(14) 0.0022(11) 0.0113(12) 0.0004(12)
C00N 0.0245(14) 0.0238(15) 0.0339(15) -0.0033(11) 0.0065(12) -0.0020(12)
C00O 0.0387(16) 0.0271(16) 0.0271(14) 0.0004(12) 0.0012(12) 0.0070(13)
C00P 0.0287(15) 0.046(2) 0.0341(16) -0.0038(13) 0.0089(12) 0.0026(14)
C00Q 0.0358(17) 0.0345(19) 0.059(2) 0.0036(15) -0.0048(15) 0.0089(14)

loop_
_atom_type_symbol
_atom_type_description
_atom_type_scat_dispersion_real
_atom_type_scat_dispersion_imag
_atom_type_scat_source
C C 0.0033 0.0016 'International Tables Vol C Tables 4.2.6.8 and 6.1.1.4'
H H 0.0000 0.0000 'International Tables Vol C Tables 4.2.6.8 and 6.1.1.4'
F F 0.0171 0.0103 'International Tables Vol C Tables 4.2.6.8 and 6.1.1.4'
N N 0.0061 0.0033 'International Tables Vol C Tables 4.2.6.8 and 6.1.1.4'
O O 0.0106 0.0060 'International Tables Vol C Tables 4.2.6.8 and 6.1.1.4'
S S 0.1246 0.1234 'International Tables Vol C Tables 4.2.6.8 and 6.1.1.4'

loop_
_geom_angle_atom_site_label_1
_geom_angle_atom_site_label_2
_geom_angle_atom_site_label_3
_geom_angle
_geom_angle_site_symmetry_1
_geom_angle_site_symmetry_3
_geom_angle_publ_flag
C00N S01 C00J 98.07(12) . . ?
C009 N006 C00L 114.7(2) . . ?
C00K N006 C009 126.1(2) . . ?
C00K N006 C00L 118.9(2) . . ?
C00C C008 C00A 121.3(2) . . ?
C00J C008 C00A 120.4(2) . . ?
C00J C008 C00C 118.3(2) . . ?
C00A C009 N006 117.2(2) . . ?
C00I C009 N006 121.1(2) . . ?
C00I C009 C00A 121.5(2) . . ?
C009 C00A C008 120.2(2) . . ?
C00D C00A C008 121.6(2) . . ?
C00D C00A C009 118.2(2) . . ?
C00C C00B C00L 125.8(2) . . ?
C00E C00B C00C 118.9(2) . . ?
C00E C00B C00L 115.3(2) . . ?
C00B C00C C008 124.1(2) . . ?
C00G C00C C008 117.8(2) . . ?
C00G C00C C00B 118.0(2) . . ?
C00A C00D H00D 119.8 . . ?
C00M C00D C00A 120.5(2) . . ?
C00M C00D H00D 119.8 . . ?
C00B C00E H00E 119.1 . . ?
C00H C00E C00B 121.8(2) . . ?
C00H C00E H00E 119.1 . . ?
C00G C00F C00Q 120.5(2) . . ?
C00H C00F C00G 118.2(2) . . ?
C00H C00F C00Q 121.3(2) . . ?
C00C C00G H00G 118.6 . . ?
C00F C00G C00C 122.8(2) . . ?
C00F C00G H00G 118.6 . . ?
C00E C00H C00F 120.2(2) . . ?
C00E C00H H00H 119.9 . . ?
C00F C00H H00H 119.9 . . ?
C009 C00I H00I 120.3 . . ?
C009 C00I C00O 119.3(2) . . ?
C00O C00I H00I 120.3 . . ?
S01 C00J H00J 118.4 . . ?
C008 C00J S01 123.1(2) . . ?
C008 C00J H00J 118.4 . . ?
O005 C00K N006 124.6(3) . . ?
O005 C00K C00P 117.8(2) . . ?
N006 C00K C00P 117.5(2) . . ?
N006 C00L C00B 114.9(2) . . ?
N006 C00L H00A 108.5 . . ?
N006 C00L H00B 108.5 . . ?
C00B C00L H00A 108.5 . . ?
C00B C00L H00B 108.5 . . ?
H00A C00L H00B 107.5 . . ?
C00D C00M H00M 119.7 . . ?
C00O C00M C00D 120.5(2) . . ?
C00O C00M H00M 119.7 . . ?
N007 C00N S01 178.2(3) . . ?
C00I C00O H00O 120.0 . . ?
C00M C00O C00I 119.9(2) . . ?
C00M C00O H00O 120.0 . . ?
F002 C00P F003 107.2(2) . . ?
F002 C00P F004 106.9(2) . . ?
F002 C00P C00K 110.2(2) . . ?
F003 C00P F004 107.6(2) . . ?
F003 C00P C00K 113.6(2) . . ?
F004 C00P C00K 111.1(2) . . ?
C00F C00Q H00C 109.5 . . ?
C00F C00Q H00F 109.5 . . ?
C00F C00Q H00K 109.5 . . ?
H00C C00Q H00F 109.5 . . ?
H00C C00Q H00K 109.5 . . ?
H00F C00Q H00K 109.5 . . ?

loop_
_geom_bond_atom_site_label_1
_geom_bond_atom_site_label_2
_geom_bond_distance
_geom_bond_site_symmetry_2
_geom_bond_publ_flag
S01 C00J 1.772(3) . ?
S01 C00N 1.693(3) . ?
F002 C00P 1.325(3) . ?
F003 C00P 1.327(3) . ?
F004 C00P 1.337(3) . ?
O005 C00K 1.222(3) . ?
N006 C009 1.439(3) . ?
N006 C00K 1.343(3) . ?
N006 C00L 1.461(3) . ?
N007 C00N 1.143(3) . ?
C008 C00A 1.493(3) . ?
C008 C00C 1.493(4) . ?
C008 C00J 1.339(3) . ?
C009 C00A 1.398(3) . ?
C009 C00I 1.381(3) . ?
C00A C00D 1.392(3) . ?
C00B C00C 1.406(3) . ?
C00B C00E 1.390(4) . ?
C00B C00L 1.515(3) . ?
C00C C00G 1.402(3) . ?
C00D H00D 0.9500 . ?
C00D C00M 1.385(3) . ?
C00E H00E 0.9500 . ?
C00E C00H 1.384(3) . ?
C00F C00G 1.387(4) . ?
C00F C00H 1.385(4) . ?
C00F C00Q 1.507(3) . ?
C00G H00G 0.9500 . ?
C00H H00H 0.9500 . ?
C00I H00I 0.9500 . ?
C00I C00O 1.391(4) . ?
C00J H00J 0.9500 . ?
C00K C00P 1.543(4) . ?
C00L H00A 0.9900 . ?
C00L H00B 0.9900 . ?
C00M H00M 0.9500 . ?
C00M C00O 1.381(4) . ?
C00O H00O 0.9500 . ?
C00Q H00C 0.9800 . ?
C00Q H00F 0.9800 . ?
C00Q H00K 0.9800 . ?

loop_
_geom_torsion_atom_site_label_1
_geom_torsion_atom_site_label_2
_geom_torsion_atom_site_label_3
_geom_torsion_atom_site_label_4
_geom_torsion
_geom_torsion_site_symmetry_1
_geom_torsion_site_symmetry_2
_geom_torsion_site_symmetry_3
_geom_torsion_site_symmetry_4
_geom_torsion_publ_flag
O005 C00K C00P F002 -9.9(3) . . . . ?
O005 C00K C00P F003 -130.2(3) . . . . ?
O005 C00K C00P F004 108.4(3) . . . . ?
N006 C009 C00A C008 2.5(3) . . . . ?
N006 C009 C00A C00D -177.9(2) . . . . ?
N006 C009 C00I C00O 177.2(2) . . . . ?
N006 C00K C00P F002 172.0(2) . . . . ?
N006 C00K C00P F003 51.7(3) . . . . ?
N006 C00K C00P F004 -69.7(3) . . . . ?
C008 C00A C00D C00M -178.8(2) . . . . ?
C008 C00C C00G C00F -176.1(2) . . . . ?
C009 N006 C00K O005 174.8(2) . . . . ?
C009 N006 C00K C00P -7.3(3) . . . . ?
C009 N006 C00L C00B -77.7(3) . . . . ?
C009 C00A C00D C00M 1.5(4) . . . . ?
C009 C00I C00O C00M -0.5(4) . . . . ?
C00A C008 C00C C00B 40.1(4) . . . . ?
C00A C008 C00C C00G -141.3(2) . . . . ?
C00A C008 C00J S01 -2.3(4) . . . . ?
C00A C009 C00I C00O 2.6(4) . . . . ?
C00A C00D C00M C00O 0.4(4) . . . . ?
C00B C00C C00G C00F 2.6(4) . . . . ?
C00B C00E C00H C00F 1.4(4) . . . . ?
C00C C008 C00A C009 -58.7(3) . . . . ?
C00C C008 C00A C00D 121.7(3) . . . . ?
C00C C008 C00J S01 179.19(18) . . . . ?
C00C C00B C00E C00H 0.1(4) . . . . ?
C00C C00B C00L N006 22.3(4) . . . . ?
C00D C00M C00O C00I -1.0(4) . . . . ?
C00E C00B C00C C008 176.6(2) . . . . ?
C00E C00B C00C C00G -2.0(3) . . . . ?
C00E C00B C00L N006 -158.0(2) . . . . ?
C00G C00F C00H C00E -0.8(4) . . . . ?
C00H C00F C00G C00C -1.2(4) . . . . ?
C00I C009 C00A C008 177.3(2) . . . . ?
C00I C009 C00A C00D -3.1(4) . . . . ?
C00J C008 C00A C009 122.9(3) . . . . ?
C00J C008 C00A C00D -56.8(3) . . . . ?
C00J C008 C00C C00B -141.5(3) . . . . ?
C00J C008 C00C C00G 37.2(3) . . . . ?
C00K N006 C009 C00A -100.3(3) . . . . ?
C00K N006 C009 C00I 84.8(3) . . . . ?
C00K N006 C00L C00B 96.4(3) . . . . ?
C00L N006 C009 C00A 73.3(3) . . . . ?
C00L N006 C009 C00I -101.6(3) . . . . ?
C00L N006 C00K O005 1.4(4) . . . . ?
C00L N006 C00K C00P 179.4(2) . . . . ?
C00L C00B C00C C008 -3.8(4) . . . . ?
C00L C00B C00C C00G 177.6(2) . . . . ?
C00L C00B C00E C00H -179.6(2) . . . . ?
C00N S01 C00J C008 -176.9(2) . . . . ?
C00Q C00F C00G C00C 178.8(2) . . . . ?
C00Q C00F C00H C00E 179.2(2) . . . . ?
